data_2015907
loop_
_publ_author_name
'Lukashuk, Liliana V.'
'Lysenko, Andrey B.'
'Rusanov, Eduard B.'
'Chernega, Alexander N.'
'Domasevitch, Konstantin V.'

_publ_section_title
;Diaquabis[4-(4<i>H</i>-1,2,4-triazol-4-yl)benzoato-\k^2^<i>O</i>,<i>O</i>']cobalt(II),
 and the cadmium(II) and copper(II) analogues: new self-complementary
 hydrogen-bond donor/acceptor modules for designing hydrogen-bonded frameworks
;
_journal_coeditor_code GG3077
_journal_issue 4
_journal_name_full 'Acta Crystallographica Section C'
_journal_page_first m140
_journal_page_last m143
_journal_paper_doi 10.1107/S0108270107009080
_journal_volume 63
_journal_year 2007
_chemical_formula_iupac '[Co (C9 H6 N3 O2)2 (H2 O)2]'
_chemical_formula_moiety 'C18 H16 Co N6 O6'
_chemical_formula_sum 'C18 H16 Co N6 O6'
_chemical_formula_weight 471.30
_chemical_name_systematic
;
Diaquabis[4-(4H-1,2,4-triazol-4-yl)benzoato-\k^2^O,O']cobalt(II)
;
_space_group_IT_number 15
_space_group_name_Hall '-C 2yc'
_symmetry_cell_setting monoclinic
_symmetry_space_group_name_Hall '-C 2yc'
_symmetry_space_group_name_H-M 'C 1 2/c 1'
_atom_sites_solution_hydrogens geom
_atom_sites_solution_primary direct
_atom_sites_solution_secondary difmap
_audit_creation_method SHELXL-97
_cell_angle_alpha 90.00
_cell_angle_beta 112.083(3)
_cell_angle_gamma 90.00
_cell_formula_units_Z 4
_cell_length_a 13.5266(9)
_cell_length_b 9.8617(7)
_cell_length_c 14.4429(9)
_cell_measurement_reflns_used 7599
_cell_measurement_temperature 213(2)
_cell_measurement_theta_max 27.64
_cell_measurement_theta_min 2.63
_cell_volume 1785.3(2)
_computing_cell_refinement 'SMART-NT or SAINT??? (Bruker, 1998)'
_computing_data_collection 'SMART-NT (Bruker, 1998)'
_computing_data_reduction 'SMART-NT or SAINT???'
_computing_molecular_graphics 'Diamond (Brandenburg, 1999)'
_computing_publication_material 'WinGX (Version 1.700.00; Farrugia, 1999)'
_computing_structure_refinement 'SHELXL97 (Sheldrick, 1997)'
_computing_structure_solution 'SHELXS97 (Sheldrick, 1997)'
_diffrn_ambient_temperature 213(2)
_diffrn_measured_fraction_theta_full 0.988
_diffrn_measured_fraction_theta_max 0.988
_diffrn_measurement_device_type 'Siemens SMART CCD diffractometer'
_diffrn_measurement_method '\w scans'
_diffrn_radiation_monochromator graphite
_diffrn_radiation_source 'fine-focus sealed tube'
_diffrn_radiation_type MoK\a
_diffrn_radiation_wavelength 0.71073
_diffrn_reflns_av_R_equivalents 0.0301
_diffrn_reflns_av_sigmaI/netI 0.0319
_diffrn_reflns_limit_h_max 17
_diffrn_reflns_limit_h_min -17
_diffrn_reflns_limit_k_max 12
_diffrn_reflns_limit_k_min -12
_diffrn_reflns_limit_l_max 18
_diffrn_reflns_limit_l_min -18
_diffrn_reflns_number 7599
_diffrn_reflns_theta_full 27.64
_diffrn_reflns_theta_max 27.64
_diffrn_reflns_theta_min 2.63
_diffrn_standards_decay_% 0
_exptl_absorpt_coefficient_mu 1.017
_exptl_absorpt_correction_T_max 0.854
_exptl_absorpt_correction_T_min 0.838
_exptl_absorpt_correction_type empirical
_exptl_absorpt_process_details '(SADABS; Sheldrick, 1996)'
_exptl_crystal_colour pink
_exptl_crystal_density_diffrn 1.753
_exptl_crystal_density_method 'not measured'
_exptl_crystal_description prism
_exptl_crystal_F_000 964
_exptl_crystal_size_max 0.18
_exptl_crystal_size_mid 0.16
_exptl_crystal_size_min 0.16
_refine_diff_density_max 0.384
_refine_diff_density_min -0.313
_refine_ls_extinction_method none
_refine_ls_goodness_of_fit_ref 0.938
_refine_ls_hydrogen_treatment constr
_refine_ls_matrix_type full
_refine_ls_number_parameters 141
_refine_ls_number_reflns 2057
_refine_ls_number_restraints 0
_refine_ls_restrained_S_all 0.938
_refine_ls_R_factor_all 0.0387
_refine_ls_R_factor_gt 0.0278
_refine_ls_shift/su_max 0.001
_refine_ls_shift/su_mean 0.000
_refine_ls_structure_factor_coef Fsqd
_refine_ls_weighting_details 'calc w=1/[\s^2^(Fo^2^)+(0.043P)^2^] where P=(Fo^2^+2Fc^2^)/3'
_refine_ls_weighting_scheme calc
_refine_ls_wR_factor_gt 0.0657
_refine_ls_wR_factor_ref 0.0681
_reflns_number_gt 1607
_reflns_number_total 2057
_reflns_threshold_expression I>2\s(I)
_cod_data_source_file gg3077.cif
_cod_data_source_block I
_cod_original_sg_symbol_H-M 'C  2/c  '
_cod_database_code 2015907
_cod_database_fobs_code 2015907

loop_
_symmetry_equiv_pos_as_xyz
'x, y, z'
'-x, y, -z+1/2'
'x+1/2, y+1/2, z'
'-x+1/2, y+1/2, -z+1/2'
'-x, -y, -z'
'x, -y, z-1/2'
'-x+1/2, -y+1/2, -z'
'x+1/2, -y+1/2, z-1/2'

loop_
_atom_site_type_symbol
_atom_site_label
_atom_site_fract_x
_atom_site_fract_y
_atom_site_fract_z
_atom_site_U_iso_or_equiv
_atom_site_adp_type
_atom_site_calc_flag
_atom_site_refinement_flags
_atom_site_occupancy
Co Co1 0.0000 0.07711(3) 0.2500 0.01897(11) Uani d S 1
O O1 0.14414(9) -0.03691(12) 0.29607(10) 0.0249(3) Uani d . 1
O O2 0.14914(9) 0.18553(11) 0.30013(9) 0.0223(3) Uani d . 1
O O3 0.00316(10) 0.10071(15) 0.39246(10) 0.0339(3) Uani d . 1
H H1 0.0537 0.0556 0.4347 0.051 Uiso d R 1
H H2 -0.0571 0.0800 0.3944 0.051 Uiso d R 1
N N1 0.80877(11) -0.01767(16) 0.45657(12) 0.0260(3) Uani d . 1
N N2 0.80936(11) 0.11569(15) 0.42598(12) 0.0241(3) Uani d . 1
N N3 0.64489(10) 0.06013(13) 0.40370(10) 0.0179(3) Uani d . 1
C C1 0.71053(14) -0.04841(17) 0.44199(14) 0.0238(4) Uani d . 1
H H1A 0.6878 -0.1334 0.4559 0.029 Uiso calc R 1
C C2 0.71094(13) 0.15929(17) 0.39482(14) 0.0218(4) Uani d . 1
H H2A 0.6888 0.2468 0.3698 0.026 Uiso calc R 1
C C3 0.53209(12) 0.06498(16) 0.37981(12) 0.0171(3) Uani d . 1
C C4 0.47489(13) -0.05533(16) 0.35866(14) 0.0223(4) Uani d . 1
H H4A 0.5095 -0.1380 0.3587 0.027 Uiso calc R 1
C C5 0.36607(13) -0.05241(15) 0.33750(14) 0.0215(4) Uani d . 1
H H5A 0.3269 -0.1337 0.3241 0.026 Uiso calc R 1
C C6 0.31456(12) 0.07019(17) 0.33599(12) 0.0181(3) Uani d . 1
C C7 0.37303(13) 0.19015(16) 0.35553(14) 0.0214(4) Uani d . 1
H H7A 0.3381 0.2733 0.3531 0.026 Uiso calc R 1
C C8 0.48238(13) 0.18840(16) 0.37852(13) 0.0217(4) Uani d . 1
H H8A 0.5220 0.2694 0.3929 0.026 Uiso calc R 1
C C9 0.19648(12) 0.07302(16) 0.30986(12) 0.0181(3) Uani d . 1

loop_
_atom_site_aniso_label
_atom_site_aniso_U_11
_atom_site_aniso_U_22
_atom_site_aniso_U_33
_atom_site_aniso_U_12
_atom_site_aniso_U_13
_atom_site_aniso_U_23
Co1 0.00907(16) 0.01947(16) 0.0285(2) 0.000 0.00718(14) 0.000
O1 0.0121(6) 0.0215(6) 0.0410(8) -0.0024(4) 0.0099(6) -0.0014(5)
O2 0.0125(6) 0.0207(6) 0.0332(7) 0.0014(4) 0.0080(6) -0.0005(5)
O3 0.0137(6) 0.0605(9) 0.0287(7) 0.0091(6) 0.0091(6) 0.0097(6)
N1 0.0143(7) 0.0334(8) 0.0293(9) 0.0055(6) 0.0071(7) 0.0010(7)
N2 0.0120(7) 0.0344(8) 0.0258(8) -0.0009(6) 0.0070(6) -0.0004(6)
N3 0.0097(6) 0.0233(7) 0.0207(7) 0.0011(5) 0.0057(6) 0.0002(5)
C1 0.0164(8) 0.0262(8) 0.0283(10) 0.0046(6) 0.0078(8) 0.0043(7)
C2 0.0140(8) 0.0262(8) 0.0259(10) -0.0017(6) 0.0081(8) 0.0001(7)
C3 0.0093(7) 0.0235(8) 0.0188(8) 0.0006(6) 0.0057(7) 0.0006(6)
C4 0.0146(8) 0.0201(8) 0.0337(10) 0.0023(6) 0.0108(8) -0.0002(7)
C5 0.0142(8) 0.0185(8) 0.0328(10) -0.0020(6) 0.0102(8) -0.0008(6)
C6 0.0110(7) 0.0227(7) 0.0206(8) 0.0002(6) 0.0060(7) 0.0006(6)
C7 0.0131(8) 0.0197(8) 0.0314(10) 0.0014(6) 0.0085(8) -0.0026(7)
C8 0.0130(8) 0.0201(8) 0.0308(10) -0.0028(6) 0.0071(8) -0.0043(7)
C9 0.0108(7) 0.0225(7) 0.0214(8) -0.0003(6) 0.0065(7) 0.0005(7)

loop_
_atom_type_symbol
_atom_type_description
_atom_type_scat_dispersion_real
_atom_type_scat_dispersion_imag
_atom_type_scat_source
C C 0.0033 0.0016 'International Tables Vol C Tables 4.2.6.8 and 6.1.1.4'
H H 0.0000 0.0000 'International Tables Vol C Tables 4.2.6.8 and 6.1.1.4'
N N 0.0061 0.0033 'International Tables Vol C Tables 4.2.6.8 and 6.1.1.4'
O O 0.0106 0.0060 'International Tables Vol C Tables 4.2.6.8 and 6.1.1.4'
Co Co 0.3494 0.9721 'International Tables Vol C Tables 4.2.6.8 and 6.1.1.4'

loop_
_geom_angle_atom_site_label_1
_geom_angle_atom_site_label_2
_geom_angle_atom_site_label_3
_geom_angle_site_symmetry_1
_geom_angle_site_symmetry_3
_geom_angle
_geom_angle_publ_flag
O3 Co1 O3 . 2 166.99(8) no
O3 Co1 O1 . 2 92.56(5) no
O3 Co1 O1 . . 94.30(5) no
O3 Co1 O1 2 . 92.56(5) no
O1 Co1 O1 2 . 116.25(6) no
O3 Co1 O2 . . 86.73(5) no
O3 Co1 O2 2 . 86.82(5) no
O1 Co1 O2 2 . 177.69(5) no
O1 Co1 O2 . . 61.65(4) no
O3 Co1 O2 . 2 86.82(5) no
O1 Co1 O2 . 2 177.69(5) no
O2 Co1 O2 . 2 120.47(6) no
C9 O1 Co1 . . 89.38(9) no
C9 O2 Co1 . . 88.45(9) no
Co1 O3 H1 . . 111.5 no
Co1 O3 H2 . . 110.3 no
H1 O3 H2 . . 111.9 no
C1 N1 N2 . . 107.28(14) no
C2 N2 N1 . . 107.11(13) no
C2 N3 C1 . . 104.53(14) no
C2 N3 C3 . . 129.03(14) no
C1 N3 C3 . . 126.44(14) no
N1 C1 N3 . . 110.57(15) no
N1 C1 H1A . . 124.7 no
N3 C1 H1A . . 124.7 no
N2 C2 N3 . . 110.51(15) no
N2 C2 H2A . . 124.7 no
N3 C2 H2A . . 124.7 no
C4 C3 C8 . . 121.36(14) no
C4 C3 N3 . . 118.69(13) no
C8 C3 N3 . . 119.95(14) no
C3 C4 C5 . . 119.28(14) no
C3 C4 H4A . . 120.4 no
C5 C4 H4A . . 120.4 no
C4 C5 C6 . . 120.35(15) no
C4 C5 H5A . . 119.8 no
C6 C5 H5A . . 119.8 no
C5 C6 C7 . . 119.50(14) no
C5 C6 C9 . . 120.04(15) no
C7 C6 C9 . . 120.43(14) no
C8 C7 C6 . . 120.72(14) no
C8 C7 H7A . . 119.6 no
C6 C7 H7A . . 119.6 no
C3 C8 C7 . . 118.77(14) no
C3 C8 H8A . . 120.6 no
C7 C8 H8A . . 120.6 no
O2 C9 O1 . . 120.25(14) no
O2 C9 C6 . . 119.54(14) no
O1 C9 C6 . . 120.20(14) no

loop_
_geom_bond_atom_site_label_1
_geom_bond_atom_site_label_2
_geom_bond_distance
_geom_bond_publ_flag
Co1 O1 2.1291(12) no
Co1 O2 2.1539(11) no
Co1 O3 2.0552(13) no
O1 C9 1.269(2) no
O2 C9 1.2622(19) no
O3 H1 0.8500 no
O3 H2 0.8500 no
N1 C1 1.301(2) no
N1 N2 1.388(2) no
N2 C2 1.307(2) no
N3 C2 1.363(2) no
N3 C1 1.368(2) no
N3 C3 1.4330(19) no
C1 H1A 0.9400 no
C2 H2A 0.9400 no
C3 C4 1.386(2) no
C3 C8 1.387(2) no
C4 C5 1.387(2) no
C4 H4A 0.9400 no
C5 C6 1.391(2) no
C5 H5A 0.9400 no
C6 C7 1.392(2) no
C6 C9 1.497(2) no
C7 C8 1.389(2) no
C7 H7A 0.9400 no
C8 H8A 0.9400 no

loop_
_geom_hbond_atom_site_label_D
_geom_hbond_atom_site_label_H
_geom_hbond_atom_site_label_A
_geom_hbond_site_symmetry_A
_geom_hbond_distance_DH
_geom_hbond_distance_HA
_geom_hbond_distance_DA
_geom_hbond_angle_DHA
O3 H1 N1 5_656 0.85 1.97 2.780(2) 159
O3 H2 N2 1_455 0.85 2.05 2.843(2) 154
C4 H4A O3 3_545 0.94 2.63 3.428(2) 143

loop_
_geom_torsion_atom_site_label_1
_geom_torsion_atom_site_label_2
_geom_torsion_atom_site_label_3
_geom_torsion_atom_site_label_4
_geom_torsion_site_symmetry_1
_geom_torsion
_geom_torsion_publ_flag
O3 Co1 O1 C9 . -86.93(10) no
O3 Co1 O1 C9 2 82.01(10) no
O1 Co1 O1 C9 2 178.08(11) no
O2 Co1 O1 C9 . -2.99(9) no
O3 Co1 O2 C9 . 99.68(10) no
O3 Co1 O2 C9 2 -91.62(10) no
O1 Co1 O2 C9 . 3.01(9) no
O2 Co1 O2 C9 2 -175.94(10) no
C1 N1 N2 C2 . 0.36(19) no
N2 N1 C1 N3 . -0.7(2) no
C2 N3 C1 N1 . 0.8(2) no
C3 N3 C1 N1 . -178.84(15) no
N1 N2 C2 N3 . 0.12(19) no
C1 N3 C2 N2 . -0.53(19) no
C3 N3 C2 N2 . 179.06(15) no
C2 N3 C3 C4 . 155.98(17) no
C1 N3 C3 C4 . -24.5(3) no
C2 N3 C3 C8 . -24.2(3) no
C1 N3 C3 C8 . 155.29(17) no
C8 C3 C4 C5 . -1.1(3) no
N3 C3 C4 C5 . 178.65(15) no
C3 C4 C5 C6 . 1.0(3) no
C4 C5 C6 C7 . 0.2(3) no
C4 C5 C6 C9 . 178.03(15) no
C5 C6 C7 C8 . -1.4(3) no
C9 C6 C7 C8 . -179.14(16) no
C4 C3 C8 C7 . 0.0(3) no
N3 C3 C8 C7 . -179.74(15) no
C6 C7 C8 C3 . 1.2(3) no
Co1 O2 C9 O1 . -5.15(15) no
Co1 O2 C9 C6 . 173.77(14) no
Co1 O1 C9 O2 . 5.21(16) no
Co1 O1 C9 C6 . -173.70(14) no
C5 C6 C9 O2 . -173.83(15) no
C7 C6 C9 O2 . 3.9(2) no
C5 C6 C9 O1 . 5.1(3) no
C7 C6 C9 O1 . -177.14(15) no
